data_7050148
loop_
_publ_author_name
'Bond, Andrew D.'

_publ_section_title
;
 On the crystal structures and melting point alternation of the n-alkyl
 carboxylic acids
;
_journal_coden_ASTM NJCHE5
_journal_issue 1
_journal_name_full 'New Journal of Chemistry'
_journal_page_first 104
_journal_page_last 114
_journal_paper_doi 10.1039/b307208h
_journal_volume 28
_journal_year 2004
_chemical_formula_moiety 'C8 H16 O2'
_chemical_formula_sum 'C8 H16 O2'
_chemical_formula_weight 144.21
_chemical_melting_point 289
_chemical_name_common 'octanoic acid'
_chemical_name_systematic 'octanoic acid'
_space_group_IT_number 14
_symmetry_cell_setting monoclinic
_symmetry_space_group_name_Hall '-P 2ybc'
_symmetry_space_group_name_H-M 'P 1 21/c 1'
_atom_sites_solution_hydrogens geom
_atom_sites_solution_primary direct
_atom_sites_solution_secondary difmap
_cell_angle_alpha 90.00
_cell_angle_beta 95.774(2)
_cell_angle_gamma 90.00
_cell_formula_units_Z 4
_cell_length_a 18.6641(11)
_cell_length_b 4.9756(3)
_cell_length_c 9.5741(5)
_cell_measurement_reflns_used 19391
_cell_measurement_temperature 170(2)
_cell_measurement_theta_max 27.48
_cell_measurement_theta_min 1.00
_cell_volume 884.59(9)
_computing_cell_refinement 'HKL Scalepack (Otwinowski & Minor, 1997)'
_computing_data_collection 'Collect (Nonius, 1998)'
_computing_data_reduction
;
HKL Denzo and Scalepack (Otwinowski & Minor, 1997)
;
_computing_publication_material 'SHELXTL v6.12 (Bruker AXS, 2001)'
_computing_structure_refinement 'SHELXTL v6.12 (Bruker AXS, 2001)'
_computing_structure_solution 'SIR-92 (Altomare et al., 1994)'
_diffrn_ambient_temperature 170(2)
_diffrn_measured_fraction_theta_full 0.951
_diffrn_measured_fraction_theta_max 0.951
_diffrn_measurement_device_type 'Nonius KappaCCD'
_diffrn_measurement_method 'Thin slice \w and \f scans'
_diffrn_radiation_monochromator graphite
_diffrn_radiation_source 'fine-focus sealed tube'
_diffrn_radiation_type MoK\a
_diffrn_radiation_wavelength 0.7107
_diffrn_reflns_av_R_equivalents 0.1199
_diffrn_reflns_av_sigmaI/netI 0.0685
_diffrn_reflns_limit_h_max 24
_diffrn_reflns_limit_h_min -22
_diffrn_reflns_limit_k_max 5
_diffrn_reflns_limit_k_min -6
_diffrn_reflns_limit_l_max 12
_diffrn_reflns_limit_l_min -12
_diffrn_reflns_number 6645
_diffrn_reflns_theta_full 27.44
_diffrn_reflns_theta_max 27.44
_diffrn_reflns_theta_min 4.24
_diffrn_standards_number 0
_exptl_absorpt_coefficient_mu 0.076
_exptl_absorpt_correction_T_max 1.000
_exptl_absorpt_correction_T_min 0.678
_exptl_absorpt_correction_type multi-scan
_exptl_absorpt_process_details 'Sortav Blessing (1995)'
_exptl_crystal_colour colourless
_exptl_crystal_density_diffrn 1.083
_exptl_crystal_density_method 'not measured'
_exptl_crystal_description cylinder
_exptl_crystal_F_000 320
_exptl_crystal_size_length 0.35
_exptl_crystal_size_rad 0.15
_refine_diff_density_max 0.222
_refine_diff_density_min -0.197
_refine_diff_density_rms 0.044
_refine_ls_extinction_method none
_refine_ls_goodness_of_fit_ref 1.156
_refine_ls_hydrogen_treatment mixed
_refine_ls_matrix_type full
_refine_ls_number_parameters 95
_refine_ls_number_reflns 1923
_refine_ls_number_restraints 1
_refine_ls_restrained_S_all 1.156
_refine_ls_R_factor_all 0.0853
_refine_ls_R_factor_gt 0.0701
_refine_ls_shift/su_max 0.000
_refine_ls_shift/su_mean 0.000
_refine_ls_structure_factor_coef Fsqd
_refine_ls_weighting_details 'calc w=1/[\s^2^(Fo^2^)+(0.0775P)^2^+0.3235P] where P=(Fo^2^+2Fc^2^)/3'
_refine_ls_weighting_scheme calc
_refine_ls_wR_factor_gt 0.1860
_refine_ls_wR_factor_ref 0.1963
_reflns_number_gt 1585
_reflns_number_total 1923
_reflns_threshold_expression I>2\s(I)
_cod_data_source_file b307208h.txt
_cod_data_source_block C8
_cod_original_sg_symbol_H-M P21/c
_cod_database_code 7050148

loop_
_symmetry_equiv_pos_as_xyz
'x, y, z'
'-x, y+1/2, -z+1/2'
'-x, -y, -z'
'x, -y-1/2, z-1/2'

loop_
_atom_site_label
_atom_site_type_symbol
_atom_site_fract_x
_atom_site_fract_y
_atom_site_fract_z
_atom_site_U_iso_or_equiv
_atom_site_adp_type
_atom_site_occupancy
_atom_site_symmetry_multiplicity
_atom_site_calc_flag
_atom_site_refinement_flags
_atom_site_disorder_assembly
_atom_site_disorder_group
O1 O 0.49215(7) 0.2559(3) 0.37098(14) 0.0455(4) Uani 1 1 d D . .
H1 H 0.5178(12) 0.305(5) 0.445(2) 0.055 Uiso 1 1 d D . .
O2 O 0.42161(7) 0.6054(3) 0.40635(14) 0.0432(4) Uani 1 1 d . . .
C1 C 0.43726(9) 0.4074(4) 0.33691(18) 0.0352(4) Uani 1 1 d . . .
C2 C 0.39213(9) 0.3237(4) 0.20576(19) 0.0380(5) Uani 1 1 d . . .
H2A H 0.3763 0.1359 0.2178 0.046 Uiso 1 1 calc R . .
H2B H 0.4228 0.3256 0.1272 0.046 Uiso 1 1 calc R . .
C3 C 0.32591(10) 0.4944(4) 0.1643(2) 0.0392(5) Uani 1 1 d . . .
H3A H 0.2929 0.4841 0.2389 0.047 Uiso 1 1 calc R . .
H3B H 0.3406 0.6843 0.1554 0.047 Uiso 1 1 calc R . .
C4 C 0.28666(10) 0.4012(4) 0.0266(2) 0.0426(5) Uani 1 1 d . . .
H4A H 0.2767 0.2065 0.0335 0.051 Uiso 1 1 calc R . .
H4B H 0.3188 0.4260 -0.0485 0.051 Uiso 1 1 calc R . .
C5 C 0.21627(11) 0.5456(5) -0.0158(2) 0.0452(5) Uani 1 1 d . . .
H5A H 0.2259 0.7406 -0.0227 0.054 Uiso 1 1 calc R . .
H5B H 0.1837 0.5196 0.0584 0.054 Uiso 1 1 calc R . .
C6 C 0.17872(11) 0.4485(5) -0.1547(2) 0.0470(5) Uani 1 1 d . . .
H6A H 0.2107 0.4826 -0.2293 0.056 Uiso 1 1 calc R . .
H6B H 0.1717 0.2518 -0.1490 0.056 Uiso 1 1 calc R . .
C7 C 0.10636(12) 0.5793(6) -0.1969(3) 0.0587(6) Uani 1 1 d . . .
H7A H 0.0741 0.5445 -0.1229 0.070 Uiso 1 1 calc R . .
H7B H 0.1132 0.7762 -0.2028 0.070 Uiso 1 1 calc R . .
C8 C 0.07045(14) 0.4792(7) -0.3358(3) 0.0674(8) Uani 1 1 d . . .
H8A H 0.0248 0.5746 -0.3584 0.101 Uiso 1 1 calc R . .
H8B H 0.0611 0.2860 -0.3293 0.101 Uiso 1 1 calc R . .
H8C H 0.1021 0.5122 -0.4096 0.101 Uiso 1 1 calc R . .

loop_
_atom_site_aniso_label
_atom_site_aniso_U_11
_atom_site_aniso_U_22
_atom_site_aniso_U_33
_atom_site_aniso_U_23
_atom_site_aniso_U_13
_atom_site_aniso_U_12
O1 0.0456(8) 0.0444(9) 0.0436(8) -0.0083(6) -0.0090(6) 0.0071(6)
O2 0.0426(8) 0.0449(9) 0.0409(7) -0.0133(6) -0.0023(5) 0.0031(6)
C1 0.0345(9) 0.0354(10) 0.0352(9) -0.0019(7) 0.0012(7) -0.0026(7)
C2 0.0369(9) 0.0379(10) 0.0380(9) -0.0067(7) -0.0026(7) -0.0032(8)
C3 0.0388(10) 0.0374(10) 0.0400(9) -0.0055(8) -0.0024(7) -0.0017(8)
C4 0.0395(10) 0.0438(11) 0.0425(10) -0.0072(8) -0.0062(8) 0.0003(8)
C5 0.0402(10) 0.0457(12) 0.0474(11) -0.0037(9) -0.0064(8) 0.0004(8)
C6 0.0417(10) 0.0508(13) 0.0461(11) -0.0041(9) -0.0067(8) -0.0014(9)
C7 0.0471(12) 0.0672(16) 0.0581(13) -0.0029(11) -0.0124(10) 0.0051(11)
C8 0.0522(14) 0.090(2) 0.0554(14) 0.0023(13) -0.0165(10) -0.0046(13)

loop_
_atom_type_symbol
_atom_type_description
_atom_type_scat_dispersion_real
_atom_type_scat_dispersion_imag
_atom_type_scat_source
C C 0.0033 0.0016 'International Tables Vol C Tables 4.2.6.8 and 6.1.1.4'
H H 0.0000 0.0000 'International Tables Vol C Tables 4.2.6.8 and 6.1.1.4'
O O 0.0106 0.0060 'International Tables Vol C Tables 4.2.6.8 and 6.1.1.4'

loop_
_geom_angle_atom_site_label_1
_geom_angle_atom_site_label_2
_geom_angle_atom_site_label_3
_geom_angle
_geom_angle_site_symmetry_1
_geom_angle_site_symmetry_3
_geom_angle_publ_flag
C1 O1 H1 114.0(18) . . ?
O2 C1 O1 123.63(16) . . ?
O2 C1 C2 121.82(16) . . ?
O1 C1 C2 114.55(16) . . ?
C1 C2 C3 115.93(16) . . ?
C1 C2 H2A 108.3 . . ?
C3 C2 H2A 108.3 . . ?
C1 C2 H2B 108.3 . . ?
C3 C2 H2B 108.3 . . ?
H2A C2 H2B 107.4 . . ?
C4 C3 C2 111.46(16) . . ?
C4 C3 H3A 109.3 . . ?
C2 C3 H3A 109.3 . . ?
C4 C3 H3B 109.3 . . ?
C2 C3 H3B 109.3 . . ?
H3A C3 H3B 108.0 . . ?
C3 C4 C5 114.72(17) . . ?
C3 C4 H4A 108.6 . . ?
C5 C4 H4A 108.6 . . ?
C3 C4 H4B 108.6 . . ?
C5 C4 H4B 108.6 . . ?
H4A C4 H4B 107.6 . . ?
C4 C5 C6 113.27(18) . . ?
C4 C5 H5A 108.9 . . ?
C6 C5 H5A 108.9 . . ?
C4 C5 H5B 108.9 . . ?
C6 C5 H5B 108.9 . . ?
H5A C5 H5B 107.7 . . ?
C7 C6 C5 114.64(19) . . ?
C7 C6 H6A 108.6 . . ?
C5 C6 H6A 108.6 . . ?
C7 C6 H6B 108.6 . . ?
C5 C6 H6B 108.6 . . ?
H6A C6 H6B 107.6 . . ?
C8 C7 C6 113.4(2) . . ?
C8 C7 H7A 108.9 . . ?
C6 C7 H7A 108.9 . . ?
C8 C7 H7B 108.9 . . ?
C6 C7 H7B 108.9 . . ?
H7A C7 H7B 107.7 . . ?
C7 C8 H8A 109.5 . . ?
C7 C8 H8B 109.5 . . ?
H8A C8 H8B 109.5 . . ?
C7 C8 H8C 109.5 . . ?
H8A C8 H8C 109.5 . . ?
H8B C8 H8C 109.5 . . ?

loop_
_geom_bond_atom_site_label_1
_geom_bond_atom_site_label_2
_geom_bond_distance
_geom_bond_site_symmetry_2
_geom_bond_publ_flag
O1 C1 1.287(2) . ?
O1 H1 0.85(2) . ?
O2 C1 1.240(2) . ?
C1 C2 1.499(2) . ?
C2 C3 1.519(3) . ?
C2 H2A 0.990 . ?
C2 H2B 0.990 . ?
C3 C4 1.515(2) . ?
C3 H3A 0.990 . ?
C3 H3B 0.990 . ?
C4 C5 1.516(3) . ?
C4 H4A 0.990 . ?
C4 H4B 0.990 . ?
C5 C6 1.518(3) . ?
C5 H5A 0.990 . ?
C5 H5B 0.990 . ?
C6 C7 1.517(3) . ?
C6 H6A 0.990 . ?
C6 H6B 0.990 . ?
C7 C8 1.512(3) . ?
C7 H7A 0.990 . ?
C7 H7B 0.990 . ?
C8 H8A 0.980 . ?
C8 H8B 0.980 . ?
C8 H8C 0.980 . ?

loop_
_geom_torsion_atom_site_label_1
_geom_torsion_atom_site_label_2
_geom_torsion_atom_site_label_3
_geom_torsion_atom_site_label_4
_geom_torsion
_geom_torsion_site_symmetry_1
_geom_torsion_site_symmetry_2
_geom_torsion_site_symmetry_3
_geom_torsion_site_symmetry_4
_geom_torsion_publ_flag
O2 C1 C2 C3 -0.6(3) . . . . ?
O1 C1 C2 C3 178.65(16) . . . . ?
C1 C2 C3 C4 176.93(17) . . . . ?
C2 C3 C4 C5 174.86(17) . . . . ?
C3 C4 C5 C6 179.60(18) . . . . ?
C4 C5 C6 C7 177.18(19) . . . . ?
C5 C6 C7 C8 179.8(2) . . . . ?

loop_
_cod_related_entry_id
_cod_related_entry_database
_cod_related_entry_code
1 ChemSpider 370
